data_4119566
loop_
_publ_author_name
'Yan Yan'
'Saarangan Krishnakumar'
'Huan Yu'
'Srinivas Ramishetti'
'Lih-Wen Deng'
'Suhua Wang'
'Leaf Huang'
'Dejian Huang'

_publ_section_title
;
 Nickel(II) Dithiocarbamate Complexes Containing Sulforhodamine B as
 Fluorescent Probes for Selective Detection of Nitrogen Dioxide
;
_journal_name_full 'Journal of the American Chemical Society'
_journal_page_first 5312
_journal_page_last 5315
_journal_paper_doi 10.1021/ja401555y
_journal_volume 135
_journal_year 2013
_chemical_formula_sum 'C31 H46 N4 O10 S2'
_chemical_formula_weight 698.84
_chemical_name_systematic
; 
 ? 
;
_space_group_IT_number 14
_symmetry_cell_setting monoclinic
_symmetry_space_group_name_Hall '-P 2ybc'
_symmetry_space_group_name_H-M 'P 1 21/c 1'
_atom_sites_solution_hydrogens geom
_atom_sites_solution_primary direct
_atom_sites_solution_secondary difmap
_audit_creation_method SHELXL-97
_cell_angle_alpha 90.00
_cell_angle_beta 95.196(4)
_cell_angle_gamma 90.00
_cell_formula_units_Z 4
_cell_length_a 12.613(2)
_cell_length_b 19.375(3)
_cell_length_c 14.109(2)
_cell_measurement_reflns_used 718
_cell_measurement_temperature 293(2)
_cell_measurement_theta_max 27.27
_cell_measurement_theta_min 2.33
_cell_volume 3433.7(9)
_computing_cell_refinement 'Bruker SMART'
_computing_data_collection 'Bruker SMART'
_computing_data_reduction 'Bruker SAINT'
_computing_molecular_graphics 'Bruker SHELXTL'
_computing_publication_material 'Bruker SHELXTL'
_computing_structure_refinement 'SHELXL-97 (Sheldrick, 1997)'
_computing_structure_solution 'SHELXS-97 (Sheldrick, 1990)'
_diffrn_ambient_temperature 293(2)
_diffrn_measured_fraction_theta_full 0.999
_diffrn_measured_fraction_theta_max 0.999
_diffrn_measurement_device_type 'CCD area detector'
_diffrn_measurement_method 'phi and omega scans'
_diffrn_radiation_monochromator graphite
_diffrn_radiation_source 'fine-focus sealed tube'
_diffrn_radiation_type MoK\a
_diffrn_radiation_wavelength 0.71073
_diffrn_reflns_av_R_equivalents 0.0719
_diffrn_reflns_av_sigmaI/netI 0.0812
_diffrn_reflns_limit_h_max 15
_diffrn_reflns_limit_h_min -15
_diffrn_reflns_limit_k_max 23
_diffrn_reflns_limit_k_min -23
_diffrn_reflns_limit_l_max 17
_diffrn_reflns_limit_l_min -15
_diffrn_reflns_number 21299
_diffrn_reflns_theta_full 26.00
_diffrn_reflns_theta_max 26.00
_diffrn_reflns_theta_min 1.79
_exptl_absorpt_coefficient_mu 0.216
_exptl_absorpt_correction_T_max 0.7456
_exptl_absorpt_correction_T_min 0.5621
_exptl_absorpt_correction_type multi-scan
_exptl_absorpt_process_details 'Sadabs, (Sheldrick 2008)'
_exptl_crystal_colour Red
_exptl_crystal_density_diffrn 1.352
_exptl_crystal_density_meas ?
_exptl_crystal_description Block
_exptl_crystal_F_000 1488
_exptl_crystal_size_max 0.30
_exptl_crystal_size_mid 0.22
_exptl_crystal_size_min 0.14
_refine_diff_density_max 1.573
_refine_diff_density_min -0.583
_refine_diff_density_rms 0.100
_refine_ls_extinction_method none
_refine_ls_goodness_of_fit_ref 1.048
_refine_ls_hydrogen_treatment mixed
_refine_ls_matrix_type full
_refine_ls_number_parameters 490
_refine_ls_number_reflns 6756
_refine_ls_number_restraints 73
_refine_ls_restrained_S_all 1.065
_refine_ls_R_factor_all 0.1295
_refine_ls_R_factor_gt 0.0913
_refine_ls_shift/su_max 0.001
_refine_ls_shift/su_mean 0.000
_refine_ls_structure_factor_coef Fsqd
_refine_ls_weighting_details 'calc w=1/[\s^2^(Fo^2^)+(0.1437P)^2^+4.8662P] where P=(Fo^2^+2Fc^2^)/3'
_refine_ls_weighting_scheme calc
_refine_ls_wR_factor_gt 0.2439
_refine_ls_wR_factor_ref 0.2683
_reflns_number_gt 4477
_reflns_number_total 6756
_reflns_threshold_expression >2sigma(I)
_cod_data_source_file ja401555y_si_003.cif
_cod_data_source_block b696
_cod_depositor_comments
;
The following automatic conversions were performed:

'_exptl_crystal_density_meas' value 'Not Measured' was changed to '?'
- the value is perceived as not measured.

Automatic conversion script
Id: cif_fix_values 3008 2015-01-20 13:52:24Z robertas 
;
_cod_original_cell_volume 3433.6(10)
_cod_database_code 4119566

loop_
_symmetry_equiv_pos_as_xyz
'x, y, z'
'-x, y+1/2, -z+1/2'
'-x, -y, -z'
'x, -y-1/2, z-1/2'

loop_
_atom_site_label
_atom_site_type_symbol
_atom_site_fract_x
_atom_site_fract_y
_atom_site_fract_z
_atom_site_U_iso_or_equiv
_atom_site_adp_type
_atom_site_occupancy
_atom_site_symmetry_multiplicity
_atom_site_calc_flag
_atom_site_refinement_flags
_atom_site_disorder_assembly
_atom_site_disorder_group
O8S O 0.1938(10) 0.4544(6) 0.0950(9) 0.047(4) Uani 0.293(6) 1 d PU A 2
O7S O 0.2195(15) 0.3293(10) 0.1554(17) 0.063(6) Uani 0.293(6) 1 d PU A 2
O6S O 0.0801(14) 0.3510(9) 0.3071(11) 0.063(5) Uani 0.293(6) 1 d PU A 2
O5S O 0.9215(11) 0.5739(8) 0.2058(10) 0.047(4) Uani 0.293(6) 1 d PU A 2
O2S O 0.9569(7) 0.5245(5) 0.2354(7) 0.102(3) Uani 0.707(6) 1 d PU A 1
O3S O 0.0969(10) 0.4410(6) 0.9710(7) 0.161(5) Uani 0.707(6) 1 d PU A 1
O4S O 0.0746(7) 0.4077(8) 0.2762(6) 0.127(4) Uani 0.707(6) 1 d PU A 1
O1S O 0.1839(8) 0.3484(6) 0.1296(7) 0.090(4) Uani 0.707(6) 1 d PU A 1
S1 S 0.78840(9) 0.20928(7) 0.20932(9) 0.0340(4) Uani 1 1 d . . .
S2 S 1.15067(9) 0.12754(7) 0.06168(8) 0.0326(3) Uani 1 1 d . . .
O1 O 0.4466(2) 0.09369(15) 0.0497(2) 0.0239(7) Uani 1 1 d . . .
O2 O 0.6757(3) 0.1972(2) 0.2008(2) 0.0410(9) Uani 1 1 d . . .
O3 O 0.8281(3) 0.27719(18) 0.1953(3) 0.0468(10) Uani 1 1 d . . .
O4 O 1.1762(3) 0.1987(2) 0.0802(3) 0.0551(11) Uani 1 1 d . . .
O5 O 1.1892(3) 0.0807(2) 0.1368(2) 0.0502(10) Uani 1 1 d . . .
O6 O 1.1759(3) 0.10535(19) -0.0312(2) 0.0411(9) Uani 1 1 d . . .
N1 N 0.4621(4) -0.0993(4) 0.2586(6) 0.038(2) Uani 0.65 1 d PD A 1
N2 N 0.4012(6) 0.2986(6) -0.1300(11) 0.063(3) Uani 0.65 1 d PD A 1
N1A N 0.4585(8) -0.0893(10) 0.2699(13) 0.050 Uiso 0.35 1 d PD A 2
N2A N 0.3985(9) 0.3027(8) -0.1224(17) 0.051 Uiso 0.35 1 d PD A 2
N3 N 0.8322(3) 0.1856(2) 0.3159(3) 0.0399(11) Uani 1 1 d . . .
N4 N 0.9152(4) 0.1365(4) 0.4952(4) 0.0727(19) Uani 1 1 d D . .
H4N H 0.920(6) 0.130(4) 0.5580(17) 0.087 Uiso 1 1 d D . .
C1 C 0.6688(3) 0.1027(2) 0.0577(3) 0.0215(9) Uani 1 1 d . . .
C2 C 0.6211(3) 0.0494(2) 0.1061(3) 0.0215(9) Uani 1 1 d . A .
C3 C 0.6779(3) -0.0010(2) 0.1642(3) 0.0255(10) Uani 1 1 d . . .
H3 H 0.7519 -0.0010 0.1691 0.031 Uiso 1 1 calc R . .
C4 C 0.6255(4) -0.0490(2) 0.2127(3) 0.0306(10) Uani 1 1 d . A .
H4 H 0.6642 -0.0817 0.2498 0.037 Uiso 1 1 calc R . .
C5 C 0.5119(4) -0.0499(2) 0.2073(3) 0.0304(10) Uani 1 1 d D . .
C6 C 0.4542(3) -0.0024(2) 0.1481(3) 0.0269(10) Uani 1 1 d . A .
H6 H 0.3802 -0.0037 0.1411 0.032 Uiso 1 1 calc R . .
C7 C 0.5084(3) 0.0460(2) 0.1010(3) 0.0240(9) Uani 1 1 d . . .
C8 C 0.6048(3) 0.1502(2) 0.0042(3) 0.0228(9) Uani 1 1 d . A .
C9 C 0.6434(3) 0.2057(2) -0.0478(3) 0.0279(10) Uani 1 1 d . . .
H9 H 0.7165 0.2099 -0.0511 0.033 Uiso 1 1 calc R . .
C10 C 0.5784(4) 0.2528(3) -0.0928(3) 0.0346(11) Uani 1 1 d . A .
H10 H 0.6069 0.2879 -0.1277 0.042 Uiso 1 1 calc R . .
C11 C 0.4664(4) 0.2492(2) -0.0873(3) 0.0352(12) Uani 1 1 d D . .
C12 C 0.4239(4) 0.1934(2) -0.0396(3) 0.0307(11) Uani 1 1 d . A .
H12 H 0.3508 0.1887 -0.0374 0.037 Uiso 1 1 calc R . .
C13 C 0.4929(3) 0.1461(2) 0.0035(3) 0.0237(9) Uani 1 1 d . . .
C14 C 0.7874(3) 0.1098(2) 0.0637(3) 0.0217(9) Uani 1 1 d . . .
C15 C 0.8463(3) 0.1545(2) 0.1266(3) 0.0243(9) Uani 1 1 d . . .
C16 C 0.9561(3) 0.1606(2) 0.1246(3) 0.0255(10) Uani 1 1 d . . .
H16 H 0.9945 0.1902 0.1667 0.031 Uiso 1 1 calc R . .
C17 C 1.0082(3) 0.1225(2) 0.0600(3) 0.0250(10) Uani 1 1 d . . .
C18 C 0.9510(3) 0.0798(2) -0.0041(3) 0.0270(10) Uani 1 1 d . . .
H18 H 0.9854 0.0558 -0.0495 0.032 Uiso 1 1 calc R . .
C19 C 0.8418(3) 0.0728(2) -0.0006(3) 0.0250(9) Uani 1 1 d . . .
H19 H 0.8043 0.0425 -0.0424 0.030 Uiso 1 1 calc R . .
C20 C 0.3444(4) -0.1032(3) 0.2515(4) 0.0464(14) Uani 1 1 d D . .
H20A H 0.3243 -0.1496 0.2685 0.056 Uiso 1 1 calc R A 1
H20B H 0.3179 -0.0958 0.1855 0.056 Uiso 1 1 calc R A 1
C21 C 0.2895(4) -0.0532(3) 0.3118(4) 0.0459(14) Uani 1 1 d . A .
H21A H 0.3204 -0.0561 0.3765 0.069 Uiso 1 1 calc R . .
H21B H 0.2152 -0.0643 0.3093 0.069 Uiso 1 1 calc R . .
H21C H 0.2979 -0.0072 0.2884 0.069 Uiso 1 1 calc R . .
C22 C 0.5213(6) -0.1325(4) 0.3455(5) 0.041(2) Uani 0.707(6) 1 d PD A 1
H22A H 0.4748 -0.1360 0.3964 0.050 Uiso 0.707(6) 1 calc PR A 1
H22B H 0.5824 -0.1046 0.3677 0.050 Uiso 0.707(6) 1 calc PR A 1
C23 C 0.5578(6) -0.2046(4) 0.3175(6) 0.047(2) Uani 0.707(6) 1 d PD A 1
H23A H 0.4972 -0.2311 0.2928 0.070 Uiso 0.707(6) 1 calc PR A 1
H23B H 0.5920 -0.2274 0.3725 0.070 Uiso 0.707(6) 1 calc PR A 1
H23C H 0.6070 -0.2005 0.2697 0.070 Uiso 0.707(6) 1 calc PR A 1
C24 C 0.2893(5) 0.3044(4) -0.1046(6) 0.054(3) Uani 0.707(6) 1 d PD A 1
H24A H 0.2668 0.3523 -0.1056 0.065 Uiso 0.707(6) 1 calc PR A 1
H24B H 0.2829 0.2858 -0.0415 0.065 Uiso 0.707(6) 1 calc PR A 1
C25 C 0.2221(6) 0.2632(5) -0.1786(6) 0.064(3) Uani 0.707(6) 1 d PD A 1
H25A H 0.2237 0.2849 -0.2396 0.096 Uiso 0.707(6) 1 calc PR A 1
H25B H 0.1500 0.2615 -0.1618 0.096 Uiso 0.707(6) 1 calc PR A 1
H25C H 0.2498 0.2172 -0.1812 0.096 Uiso 0.707(6) 1 calc PR A 1
C22A C 0.5047(13) -0.1580(7) 0.2928(11) 0.038(4) Uiso 0.293(6) 1 d PD A 2
H22C H 0.5675 -0.1680 0.2603 0.046 Uiso 0.293(6) 1 calc PR A 2
H22D H 0.4535 -0.1954 0.2844 0.046 Uiso 0.293(6) 1 calc PR A 2
C23A C 0.5299(17) -0.1363(11) 0.3966(11) 0.048(6) Uiso 0.293(6) 1 d PD A 2
H23D H 0.5636 -0.1739 0.4320 0.072 Uiso 0.293(6) 1 calc PR A 2
H23E H 0.4651 -0.1242 0.4234 0.072 Uiso 0.293(6) 1 calc PR A 2
H23F H 0.5769 -0.0972 0.3997 0.072 Uiso 0.293(6) 1 calc PR A 2
C24A C 0.2850(12) 0.2867(9) -0.1564(12) 0.037(5) Uiso 0.293(6) 1 d PD A 2
H24C H 0.2671 0.2384 -0.1492 0.045 Uiso 0.293(6) 1 calc PR A 2
H24D H 0.2658 0.3017 -0.2213 0.045 Uiso 0.293(6) 1 calc PR A 2
C25A C 0.239(2) 0.3331(11) -0.0826(15) 0.064(6) Uiso 0.293(6) 1 d PD A 2
H25D H 0.1627 0.3304 -0.0899 0.096 Uiso 0.293(6) 1 calc PR A 2
H25E H 0.2608 0.3799 -0.0917 0.096 Uiso 0.293(6) 1 calc PR A 2
H25F H 0.2647 0.3181 -0.0198 0.096 Uiso 0.293(6) 1 calc PR A 2
C26 C 0.4431(5) 0.3577(3) -0.1810(5) 0.064(2) Uani 1 1 d D . .
H26A H 0.3861 0.3767 -0.2240 0.077 Uiso 1 1 calc R A 1
H26B H 0.4981 0.3414 -0.2192 0.077 Uiso 1 1 calc R A 1
C27 C 0.4886(6) 0.4144(4) -0.1164(6) 0.078(2) Uani 1 1 d . A .
H27A H 0.4341 0.4319 -0.0796 0.117 Uiso 1 1 calc R . .
H27B H 0.5145 0.4509 -0.1540 0.117 Uiso 1 1 calc R . .
H27C H 0.5461 0.3963 -0.0744 0.117 Uiso 1 1 calc R . .
C28 C 0.9399(4) 0.2075(3) 0.3555(4) 0.0486(15) Uani 1 1 d . . .
H28A H 0.9542 0.2542 0.3354 0.058 Uiso 1 1 calc R . .
H28B H 0.9935 0.1772 0.3332 0.058 Uiso 1 1 calc R . .
C29 C 0.9427(5) 0.2041(4) 0.4632(5) 0.069(2) Uani 1 1 d . . .
H29A H 1.0135 0.2161 0.4909 0.082 Uiso 1 1 calc R . .
H29B H 0.8932 0.2377 0.4849 0.082 Uiso 1 1 calc R . .
C30 C 0.8093(5) 0.1158(4) 0.4561(4) 0.0638(19) Uani 1 1 d . . .
H30A H 0.7567 0.1472 0.4777 0.077 Uiso 1 1 calc R . .
H30B H 0.7937 0.0697 0.4778 0.077 Uiso 1 1 calc R . .
C31 C 0.8041(4) 0.1169(3) 0.3473(4) 0.0474(14) Uani 1 1 d . . .
H31A H 0.8531 0.0831 0.3254 0.057 Uiso 1 1 calc R . .
H31B H 0.7327 0.1052 0.3207 0.057 Uiso 1 1 calc R . .

loop_
_atom_site_aniso_label
_atom_site_aniso_U_11
_atom_site_aniso_U_22
_atom_site_aniso_U_33
_atom_site_aniso_U_23
_atom_site_aniso_U_13
_atom_site_aniso_U_12
O8S 0.049(7) 0.041(7) 0.048(8) -0.002(6) -0.017(6) 0.005(6)
O7S 0.043(10) 0.060(10) 0.092(14) -0.026(9) 0.037(10) -0.023(9)
O6S 0.078(10) 0.071(9) 0.039(8) -0.023(7) 0.000(7) -0.034(8)
O5S 0.050(8) 0.050(8) 0.043(8) -0.020(7) 0.021(6) -0.021(7)
O2S 0.096(6) 0.120(7) 0.100(6) -0.066(6) 0.061(5) -0.054(6)
O3S 0.208(11) 0.180(9) 0.106(7) -0.099(7) 0.077(7) -0.101(8)
O4S 0.073(5) 0.244(12) 0.064(6) -0.021(7) 0.007(4) 0.022(7)
O1S 0.071(6) 0.137(8) 0.055(5) -0.035(5) -0.027(4) 0.047(5)
S1 0.0190(6) 0.0543(8) 0.0301(7) -0.0140(6) 0.0089(5) 0.0013(5)
S2 0.0161(5) 0.0556(8) 0.0275(7) -0.0054(6) 0.0097(4) -0.0011(5)
O1 0.0193(15) 0.0354(17) 0.0175(15) 0.0035(13) 0.0046(12) -0.0007(13)
O2 0.0229(17) 0.072(2) 0.0297(19) -0.0176(17) 0.0087(14) 0.0010(17)
O3 0.037(2) 0.040(2) 0.066(3) -0.0185(18) 0.0176(19) 0.0006(16)
O4 0.0285(19) 0.073(3) 0.067(3) -0.020(2) 0.0214(19) -0.0123(19)
O5 0.0216(17) 0.099(3) 0.031(2) 0.009(2) 0.0066(14) 0.0150(19)
O6 0.0252(17) 0.068(2) 0.033(2) -0.0041(17) 0.0158(15) 0.0032(16)
N1 0.037(4) 0.024(4) 0.059(5) 0.018(4) 0.037(3) 0.004(3)
N2 0.020(3) 0.079(6) 0.094(8) 0.069(6) 0.025(4) 0.022(3)
N3 0.024(2) 0.068(3) 0.029(2) -0.018(2) 0.0063(17) -0.010(2)
N4 0.052(3) 0.144(6) 0.021(3) -0.013(3) -0.003(2) 0.005(4)
C1 0.019(2) 0.031(2) 0.016(2) -0.0013(17) 0.0053(16) 0.0005(17)
C2 0.021(2) 0.030(2) 0.015(2) 0.0015(17) 0.0056(16) -0.0015(17)
C3 0.025(2) 0.033(2) 0.018(2) -0.0007(18) 0.0027(17) -0.0016(19)
C4 0.037(3) 0.031(2) 0.024(2) 0.0031(19) 0.006(2) 0.003(2)
C5 0.034(3) 0.034(2) 0.025(2) 0.003(2) 0.013(2) -0.005(2)
C6 0.023(2) 0.038(2) 0.021(2) -0.0008(19) 0.0094(18) -0.0065(19)
C7 0.024(2) 0.035(2) 0.013(2) -0.0027(18) 0.0024(17) -0.0004(19)
C8 0.021(2) 0.034(2) 0.014(2) 0.0019(18) 0.0061(16) 0.0012(18)
C9 0.019(2) 0.037(2) 0.028(3) 0.004(2) 0.0075(18) 0.0002(19)
C10 0.028(2) 0.043(3) 0.035(3) 0.017(2) 0.012(2) 0.004(2)
C11 0.027(2) 0.044(3) 0.036(3) 0.017(2) 0.012(2) 0.010(2)
C12 0.021(2) 0.049(3) 0.024(2) 0.006(2) 0.0063(18) 0.004(2)
C13 0.023(2) 0.035(2) 0.014(2) 0.0024(18) 0.0060(16) -0.0015(18)
C14 0.017(2) 0.030(2) 0.018(2) 0.0064(17) 0.0039(16) 0.0040(17)
C15 0.023(2) 0.035(2) 0.015(2) 0.0047(18) 0.0034(17) 0.0028(19)
C16 0.017(2) 0.041(3) 0.019(2) 0.0004(19) 0.0045(17) 0.0014(18)
C17 0.019(2) 0.039(2) 0.017(2) 0.0019(19) 0.0055(17) 0.0009(19)
C18 0.024(2) 0.037(2) 0.022(2) 0.0003(19) 0.0088(18) 0.0052(19)
C19 0.024(2) 0.029(2) 0.022(2) -0.0015(18) 0.0029(18) 0.0039(18)
C20 0.043(3) 0.043(3) 0.056(4) 0.005(3) 0.023(3) -0.012(2)
C21 0.046(3) 0.055(3) 0.039(3) 0.006(3) 0.018(2) -0.004(3)
C22 0.045(4) 0.059(5) 0.019(4) 0.016(4) 0.001(3) -0.012(4)
C23 0.042(4) 0.053(5) 0.043(5) 0.025(4) -0.009(4) -0.004(4)
C24 0.038(5) 0.075(6) 0.052(6) 0.024(5) 0.027(4) 0.037(4)
C25 0.029(4) 0.117(8) 0.047(5) 0.027(5) 0.006(4) 0.015(5)
C26 0.038(3) 0.076(4) 0.081(5) 0.058(4) 0.017(3) 0.015(3)
C27 0.055(4) 0.076(5) 0.104(6) 0.059(5) 0.015(4) 0.009(4)
C28 0.023(2) 0.076(4) 0.048(3) -0.036(3) 0.005(2) -0.001(2)
C29 0.037(3) 0.120(6) 0.046(4) -0.048(4) -0.009(3) 0.005(4)
C30 0.054(4) 0.112(6) 0.026(3) -0.011(3) 0.007(3) -0.001(4)
C31 0.035(3) 0.085(4) 0.022(3) -0.009(3) 0.006(2) -0.005(3)

loop_
_atom_type_symbol
_atom_type_description
_atom_type_scat_dispersion_real
_atom_type_scat_dispersion_imag
_atom_type_scat_source
C C 0.0033 0.0016 'International Tables Vol C Tables 4.2.6.8 and 6.1.1.4'
H H 0.0000 0.0000 'International Tables Vol C Tables 4.2.6.8 and 6.1.1.4'
N N 0.0061 0.0033 'International Tables Vol C Tables 4.2.6.8 and 6.1.1.4'
O O 0.0106 0.0060 'International Tables Vol C Tables 4.2.6.8 and 6.1.1.4'
S S 0.1246 0.1234 'International Tables Vol C Tables 4.2.6.8 and 6.1.1.4'

loop_
_geom_angle_atom_site_label_1
_geom_angle_atom_site_label_2
_geom_angle_atom_site_label_3
_geom_angle
O3 S1 O2 119.7(2)
O3 S1 N3 107.2(2)
O2 S1 N3 106.5(2)
O3 S1 C15 106.7(2)
O2 S1 C15 108.0(2)
N3 S1 C15 108.2(2)
O4 S2 O6 112.8(2)
O4 S2 O5 114.5(3)
O6 S2 O5 113.1(2)
O4 S2 C17 105.2(2)
O6 S2 C17 105.9(2)
O5 S2 C17 104.2(2)
C13 O1 C7 120.3(3)
C5 N1 C20 120.0(5)
C5 N1 C22 120.1(6)
C20 N1 C22 116.7(5)
C11 N2 C26 122.1(6)
C11 N2 C24 119.5(6)
C26 N2 C24 116.5(6)
C5 N1A C20 120.9(10)
C5 N1A C22A 115.5(13)
C20 N1A C22A 103.7(12)
C11 N2A C26 118.3(9)
C11 N2A C24A 119.6(12)
C26 N2A C24A 111.5(12)
C31 N3 C28 112.8(5)
C31 N3 S1 118.0(3)
C28 N3 S1 119.5(4)
C29 N4 C30 111.7(6)
C8 C1 C2 119.6(4)
C8 C1 C14 119.6(4)
C2 C1 C14 120.7(4)
C1 C2 C7 118.8(4)
C1 C2 C3 124.6(4)
C7 C2 C3 116.5(4)
C4 C3 C2 121.1(4)
C3 C4 C5 120.8(4)
N1 C5 N1A 10.6(13)
N1 C5 C6 121.9(4)
N1A C5 C6 119.0(6)
N1 C5 C4 118.8(5)
N1A C5 C4 121.0(6)
C6 C5 C4 119.3(4)
C7 C6 C5 118.9(4)
C6 C7 O1 115.6(4)
C6 C7 C2 123.4(4)
O1 C7 C2 120.9(4)
C1 C8 C13 119.6(4)
C1 C8 C9 124.8(4)
C13 C8 C9 115.5(4)
C10 C9 C8 122.5(4)
C9 C10 C11 120.4(4)
N2 C11 N2A 5.6(18)
N2 C11 C12 120.6(5)
N2A C11 C12 119.3(6)
N2 C11 C10 120.2(5)
N2A C11 C10 121.4(6)
C12 C11 C10 119.1(4)
C13 C12 C11 118.3(4)
O1 C13 C12 115.3(4)
O1 C13 C8 120.6(4)
C12 C13 C8 124.1(4)
C19 C14 C15 117.9(4)
C19 C14 C1 117.8(4)
C15 C14 C1 124.2(4)
C16 C15 C14 120.7(4)
C16 C15 S1 115.4(3)
C14 C15 S1 123.8(3)
C17 C16 C15 120.0(4)
C18 C17 C16 120.0(4)
C18 C17 S2 120.3(3)
C16 C17 S2 119.7(3)
C17 C18 C19 119.8(4)
C14 C19 C18 121.5(4)
N1A C20 N1 10.0(12)
N1A C20 C21 106.2(10)
N1 C20 C21 116.1(6)
N1 C22 C23 108.4(6)
N2 C24 C25 106.2(10)
N1A C22A C23A 90.3(13)
N2A C24A C25A 94.0(15)
N2 C26 N2A 5.4(17)
N2 C26 C27 113.8(9)
N2A C26 C27 109.1(12)
N3 C28 C29 107.6(5)
N4 C29 C28 111.7(5)
N4 C30 C31 109.4(5)
N3 C31 C30 109.2(5)

loop_
_geom_bond_atom_site_label_1
_geom_bond_atom_site_label_2
_geom_bond_distance
S1 O3 1.428(4)
S1 O2 1.434(3)
S1 N3 1.621(5)
S1 C15 1.783(4)
S2 O4 1.435(4)
S2 O6 1.442(3)
S2 O5 1.445(4)
S2 C17 1.798(4)
O1 C13 1.367(5)
O1 C7 1.373(5)
N1 C5 1.384(6)
N1 C20 1.481(7)
N1 C22 1.520(8)
N2 C11 1.365(7)
N2 C26 1.477(7)
N2 C24 1.492(7)
N1A C5 1.388(10)
N1A C20 1.464(10)
N1A C22A 1.476(10)
N2A C11 1.405(9)
N2A C26 1.491(10)
N2A C24A 1.500(10)
N3 C31 1.456(7)
N3 C28 1.484(6)
N4 C29 1.439(10)
N4 C30 1.455(8)
C1 C8 1.400(6)
C1 C2 1.403(6)
C1 C14 1.497(5)
C2 C7 1.418(6)
C2 C3 1.425(6)
C3 C4 1.361(6)
C4 C5 1.428(6)
C5 C6 1.402(6)
C6 C7 1.368(6)
C8 C13 1.412(6)
C8 C9 1.413(6)
C9 C10 1.347(6)
C10 C11 1.423(6)
C11 C12 1.406(6)
C12 C13 1.367(6)
C14 C19 1.387(6)
C14 C15 1.402(6)
C15 C16 1.393(6)
C16 C17 1.384(6)
C17 C18 1.380(6)
C18 C19 1.389(6)
C20 C21 1.499(7)
C22 C23 1.534(8)
C24 C25 1.511(9)
C22A C23A 1.530(10)
C24A C25A 1.530(10)
C26 C27 1.506(10)
C28 C29 1.517(9)
C30 C31 1.529(7)
